data_2213874
loop_
_publ_author_name
'Aliakbar Dehno Khalaji'
'Mehdi Amirnasr'
'Schenk, Kurt J.'

_publ_section_title
;(Thiocyanato-\k<i>N</i>)(tris{2-[(3-phenylallylidene)amino]ethyl}amine-\k^4^<i>N</i>,<i>N</i>',<i>N</i>'',<i>N</i>''')copper(II)
 perchlorate
;
_journal_coeditor_code LH2374
_journal_issue 6
_journal_name_full 'Acta Crystallographica Section E'
_journal_page_first m1674
_journal_page_last m1675
_journal_paper_doi 10.1107/S1600536807023756
_journal_volume 63
_journal_year 2007
_chemical_formula_iupac '[Cu (N C S) (C33 H36 N4)] Cl O4'
_chemical_formula_moiety 'C34 H36 Cu N5 S + , Cl O4 -'
_chemical_formula_sum 'C34 H36 Cl Cu N5 O4 S'
_chemical_formula_weight 709.73
_chemical_name_systematic
;
(Thiocyanato-\k<it>N</it>)(tris{2-[(3-phenylallylidene)amino]ethyl}amine-
\k^4^<it>N</it>,<it>N</it>',<it>N</it>'',<it>N</it>''')copper(II) perchlorate
;
_space_group_IT_number 2
_symmetry_cell_setting triclinic
_symmetry_space_group_name_Hall '-P 1'
_symmetry_space_group_name_H-M 'P -1'
_atom_sites_solution_hydrogens geom
_atom_sites_solution_primary direct
_atom_sites_solution_secondary difmap
_cell_angle_alpha 108.147(10)
_cell_angle_beta 105.921(10)
_cell_angle_gamma 91.638(11)
_cell_formula_units_Z 2
_cell_length_a 10.1328(13)
_cell_length_b 12.3212(17)
_cell_length_c 15.0666(18)
_cell_measurement_reflns_used 65844
_cell_measurement_temperature 95.0(10)
_cell_measurement_theta_max 29.43
_cell_measurement_theta_min 2.19
_cell_volume 1705.5(4)
_computing_cell_refinement 'X-RED32  (Stoe & Cie, 2005)'
_computing_data_collection 'X-AREA (Stoe & Cie, 2006)'
_computing_data_reduction X-RED32
_computing_molecular_graphics 'SHELXTL, (Sheldrick, 1996)'
_computing_publication_material 'SHELXTL and PLATON (Spek, 2003)'
_computing_structure_refinement 'SHELXL97 (Sheldrick, 1997)'
_computing_structure_solution 'DIRDIF96 (Beurskens <i>et al.</i>,  1996)'
_diffrn_ambient_temperature 95.0(10)
_diffrn_detector_area_resol_mean 6.67
_diffrn_measured_fraction_theta_full 0.960
_diffrn_measured_fraction_theta_max 0.960
_diffrn_measurement_device '2-circle goniometer'
_diffrn_measurement_device_type 'STOE IPDS II'
_diffrn_measurement_method rotation
_diffrn_radiation_monochromator 'plane graphite'
_diffrn_radiation_source 'fine-focus sealed tube'
_diffrn_radiation_type 'Mo K\a'
_diffrn_radiation_wavelength 0.71073
_diffrn_reflns_av_R_equivalents 0.0682
_diffrn_reflns_av_sigmaI/netI 0.0467
_diffrn_reflns_limit_h_max 12
_diffrn_reflns_limit_h_min -12
_diffrn_reflns_limit_k_max 15
_diffrn_reflns_limit_k_min -15
_diffrn_reflns_limit_l_max 18
_diffrn_reflns_limit_l_min -18
_diffrn_reflns_number 20318
_diffrn_reflns_theta_full 26.00
_diffrn_reflns_theta_max 26.00
_diffrn_reflns_theta_min 2.19
_diffrn_standards_number 0
_exptl_absorpt_coefficient_mu 0.82
_exptl_absorpt_correction_T_max 0.8587
_exptl_absorpt_correction_T_min 0.7727
_exptl_absorpt_correction_type integration
_exptl_absorpt_process_details '(X-RED32; Stoe & Cie, 2005)'
_exptl_crystal_colour blue
_exptl_crystal_density_diffrn 1.382
_exptl_crystal_density_method 'not measured'
_exptl_crystal_description parallelepiped
_exptl_crystal_F_000 738
_exptl_crystal_size_max 0.312
_exptl_crystal_size_mid 0.232
_exptl_crystal_size_min 0.22
_refine_diff_density_max 0.673
_refine_diff_density_min -0.746
_refine_ls_extinction_coef 0.0171(16)
_refine_ls_extinction_expression Fc^*^=kFc[1+0.001xFc^2^\l^3^/sin(2\q)]^-1/4^
_refine_ls_extinction_method SHELXL97
_refine_ls_goodness_of_fit_ref 1.178
_refine_ls_hydrogen_treatment constr
_refine_ls_matrix_type full
_refine_ls_number_parameters 416
_refine_ls_number_reflns 6704
_refine_ls_number_restraints 0
_refine_ls_restrained_S_all 1.178
_refine_ls_R_factor_all 0.0702
_refine_ls_R_factor_gt 0.0595
_refine_ls_shift/su_max 0.001
_refine_ls_shift/su_mean 0.000
_refine_ls_structure_factor_coef Fsqd
_refine_ls_weighting_details 'calc w=1/[\s^2^(Fo^2^)+(0.0566P)^2^+5.0438P] where P=(Fo^2^+2Fc^2^)/3'
_refine_ls_weighting_scheme calc
_refine_ls_wR_factor_gt 0.1605
_refine_ls_wR_factor_ref 0.1679
_reflns_number_gt 5751
_reflns_number_total 6704
_reflns_threshold_expression >2sigma(I)
_cod_data_source_file lh2374.cif
_cod_data_source_block I
_cod_depositor_comments
;
The following automatic conversions were performed:
'_symmetry_cell_setting' value 'Triclinic' changed to 'triclinic'
according to '/home/saulius/struct/CIF-dictionaries/cif_core.dic'
dictionary named 'cif_core.dic' version 2.4.1 from 2010-06-29.

Automatic conversion script
Id: cif_fix_enum 1527 2010-12-29 10:47:43Z saulius 

The following automatic conversions were performed:

'_symmetry_cell_setting' value 'Triclinic' changed to 'triclinic'
according to /home/saulius/struct/CIF-dictionaries/cif_core.dic
dictionary named 'cif_core.dic' version 2.4.1 from 2010-06-29.

Automatic conversion script
Id: cif_fix_values 1715 2011-07-08 13:25:40Z adriana 
;
_cod_database_code 2213874
_cod_database_fobs_code 2213874

loop_
_symmetry_equiv_pos_as_xyz
'x, y, z'
'-x, -y, -z'

loop_
_atom_site_type_symbol
_atom_site_label
_atom_site_fract_x
_atom_site_fract_y
_atom_site_fract_z
_atom_site_U_iso_or_equiv
_atom_site_adp_type
_atom_site_calc_flag
_atom_site_refinement_flags
_atom_site_occupancy
_atom_site_disorder_assembly
_atom_site_disorder_group
Cu Cu 0.28977(5) 0.83858(4) 0.11201(3) 0.02368(18) Uani d . 1 . .
S S 0.35163(11) 1.24129(10) 0.16514(8) 0.0314(3) Uani d . 1 . .
N N40 0.3133(4) 1.0030(3) 0.1311(3) 0.0306(8) Uani d . 1 . .
C C40 0.3308(4) 1.1026(4) 0.1440(3) 0.0246(8) Uani d . 1 . .
N N4 0.2736(3) 0.6623(3) 0.0685(2) 0.0249(7) Uani d . 1 . .
C C11 0.3412(4) 0.6276(4) 0.1561(3) 0.0286(9) Uani d . 1 . .
H H11B 0.4409 0.6437 0.1730 0.034 Uiso calc R 1 . .
H H11A 0.3178 0.5455 0.1405 0.034 Uiso calc R 1 . .
C C12 0.2927(4) 0.6933(4) 0.2422(3) 0.0281(9) Uani d . 1 . .
H H12B 0.1967 0.6657 0.2304 0.034 Uiso calc R 1 . .
H H12A 0.3473 0.6802 0.3009 0.034 Uiso calc R 1 . .
N N1 0.3067(3) 0.8177(3) 0.2564(2) 0.0255(7) Uani d . 1 . .
C C13 0.3157(4) 0.8858(4) 0.3418(3) 0.0287(9) Uani d . 1 . .
H H13 0.3167 0.8542 0.3905 0.034 Uiso calc R 1 . .
C C14 0.3247(4) 1.0100(4) 0.3672(3) 0.0265(9) Uani d . 1 . .
H H14 0.3239 1.0426 0.3190 0.032 Uiso calc R 1 . .
C C15 0.3340(4) 1.0790(4) 0.4569(3) 0.0285(9) Uani d . 1 . .
H H15 0.3335 1.0433 0.5029 0.034 Uiso calc R 1 . .
C C16 0.3450(4) 1.2056(4) 0.4915(3) 0.0249(8) Uani d . 1 . .
C C17 0.3537(4) 1.2651(4) 0.5892(3) 0.0285(9) Uani d . 1 . .
H H17 0.3522 1.2241 0.6314 0.034 Uiso calc R 1 . .
C C18 0.3644(5) 1.3846(4) 0.6240(3) 0.0305(9) Uani d . 1 . .
H H18 0.3700 1.4226 0.6891 0.037 Uiso calc R 1 . .
C C19 0.3667(4) 1.4473(4) 0.5623(3) 0.0298(9) Uani d . 1 . .
H H19 0.3739 1.5272 0.5857 0.036 Uiso calc R 1 . .
C C110 0.3581(4) 1.3896(4) 0.4651(3) 0.0292(9) Uani d . 1 . .
H H110 0.3591 1.4313 0.4234 0.035 Uiso calc R 1 . .
C C111 0.3480(4) 1.2707(4) 0.4300(3) 0.0278(9) Uani d . 1 . .
H H111 0.3432 1.2334 0.3650 0.033 Uiso calc R 1 . .
C C21 0.1245(4) 0.6132(4) 0.0255(3) 0.0274(9) Uani d . 1 . .
H H21B 0.0858 0.6094 0.0767 0.033 Uiso calc R 1 . .
H H21A 0.1152 0.5360 -0.0203 0.033 Uiso calc R 1 . .
C C22 0.0480(4) 0.6916(4) -0.0273(3) 0.0284(9) Uani d . 1 . .
H H22B 0.0778 0.6877 -0.0840 0.034 Uiso calc R 1 . .
H H22A -0.0510 0.6685 -0.0487 0.034 Uiso calc R 1 . .
N N2 0.0826(3) 0.8097(3) 0.0442(2) 0.0246(7) Uani d . 1 . .
C C23 -0.0189(4) 0.8687(4) 0.0544(3) 0.0269(9) Uani d . 1 . .
H H23 -0.1072 0.8346 0.0144 0.032 Uiso calc R 1 . .
C C24 -0.0063(4) 0.9828(4) 0.1227(3) 0.0267(9) Uani d . 1 . .
H H24 0.0794 1.0168 0.1673 0.032 Uiso calc R 1 . .
C C25 -0.1167(4) 1.0415(4) 0.1232(3) 0.0287(9) Uani d . 1 . .
H H25 -0.2004 1.0036 0.0778 0.034 Uiso calc R 1 . .
C C26 -0.1197(4) 1.1572(4) 0.1865(3) 0.0277(9) Uani d . 1 . .
C C27 -0.2479(4) 1.2014(4) 0.1804(3) 0.0293(9) Uani d . 1 . .
H H27 -0.3285 1.1562 0.1362 0.035 Uiso calc R 1 . .
C C28 -0.2550(5) 1.3118(4) 0.2399(3) 0.0347(10) Uani d . 1 . .
H H28 -0.3399 1.3400 0.2354 0.042 Uiso calc R 1 . .
C C29 -0.1353(5) 1.3798(4) 0.3059(4) 0.0381(11) Uani d . 1 . .
H H29 -0.1395 1.4538 0.3453 0.046 Uiso calc R 1 . .
C C210 -0.0096(5) 1.3372(4) 0.3128(4) 0.0381(11) Uani d . 1 . .
H H210 0.0704 1.3828 0.3573 0.046 Uiso calc R 1 . .
C C211 -0.0013(5) 1.2273(4) 0.2543(4) 0.0358(10) Uani d . 1 . .
H H211 0.0842 1.2000 0.2602 0.043 Uiso calc R 1 . .
C C31 0.3490(4) 0.6274(4) -0.0061(3) 0.0303(9) Uani d . 1 . .
H H31B 0.2927 0.6333 -0.0674 0.036 Uiso calc R 1 . .
H H31A 0.3656 0.5478 -0.0171 0.036 Uiso calc R 1 . .
C C32 0.4879(4) 0.7047(4) 0.0283(3) 0.0313(9) Uani d . 1 . .
H H32B 0.5623 0.6649 0.0543 0.038 Uiso calc R 1 . .
H H32A 0.5050 0.7210 -0.0268 0.038 Uiso calc R 1 . .
N N3 0.4849(4) 0.8142(3) 0.1050(2) 0.0261(7) Uani d . 1 . .
C C33 0.6033(4) 0.8667(4) 0.1633(3) 0.0278(9) Uani d . 1 . .
H H33 0.6821 0.8366 0.1509 0.033 Uiso calc R 1 . .
C C34 0.6215(4) 0.9695(4) 0.2467(3) 0.0280(9) Uani d . 1 . .
H H34 0.5454 1.0056 0.2578 0.034 Uiso calc R 1 . .
C C35 0.7497(4) 1.0130(4) 0.3085(3) 0.0300(9) Uani d . 1 . .
H H35 0.8220 0.9726 0.2950 0.036 Uiso calc R 1 . .
C C36 0.7862(4) 1.1176(4) 0.3947(3) 0.0298(9) Uani d . 1 . .
C C37 0.6895(4) 1.1914(4) 0.4190(3) 0.0303(9) Uani d . 1 . .
H H37 0.5981 1.1747 0.3794 0.036 Uiso calc R 1 . .
C C38 0.7286(5) 1.2892(4) 0.5017(3) 0.0330(10) Uani d . 1 . .
H H38 0.6632 1.3369 0.5177 0.040 Uiso calc R 1 . .
C C39 0.8650(5) 1.3156(5) 0.5604(3) 0.0389(11) Uani d . 1 . .
H H39 0.8910 1.3817 0.6153 0.047 Uiso calc R 1 . .
C C310 0.9622(5) 1.2448(5) 0.5380(4) 0.0446(13) Uani d . 1 . .
H H310 1.0533 1.2624 0.5781 0.054 Uiso calc R 1 . .
C C311 0.9238(5) 1.1464(5) 0.4550(3) 0.0376(11) Uani d . 1 . .
H H311 0.9900 1.0994 0.4395 0.045 Uiso calc R 1 . .
Cl Cl 0.13292(10) 0.33145(9) 0.81496(7) 0.0286(3) Uani d . 1 . .
O O1 0.0504(3) 0.4218(3) 0.8021(2) 0.0361(7) Uani d . 1 A .
O O2 0.1788(3) 0.3425(3) 0.9181(2) 0.0307(7) Uani d . 1 A 1
O O3 0.2530(4) 0.3409(3) 0.7830(3) 0.0443(9) Uani d . 1 A 1
O O4 0.0522(4) 0.2202(3) 0.7606(3) 0.0453(9) Uani d . 1 A 1

loop_
_atom_site_aniso_label
_atom_site_aniso_U_11
_atom_site_aniso_U_22
_atom_site_aniso_U_33
_atom_site_aniso_U_12
_atom_site_aniso_U_13
_atom_site_aniso_U_23
Cu 0.0197(3) 0.0303(3) 0.0191(3) 0.00149(19) 0.00357(18) 0.0075(2)
S 0.0298(6) 0.0329(6) 0.0313(6) 0.0005(4) 0.0061(4) 0.0134(5)
N40 0.0212(17) 0.041(2) 0.0261(19) 0.0015(15) 0.0035(14) 0.0094(16)
C40 0.0189(18) 0.037(2) 0.0179(19) 0.0012(16) 0.0034(15) 0.0104(17)
N4 0.0188(16) 0.0334(19) 0.0223(17) 0.0022(14) 0.0061(13) 0.0091(15)
C11 0.027(2) 0.034(2) 0.025(2) 0.0038(17) 0.0051(17) 0.0114(18)
C12 0.029(2) 0.031(2) 0.024(2) 0.0003(17) 0.0037(17) 0.0118(18)
N1 0.0237(17) 0.0317(19) 0.0202(17) 0.0024(14) 0.0048(13) 0.0090(15)
C13 0.027(2) 0.039(2) 0.021(2) 0.0046(18) 0.0039(16) 0.0137(18)
C14 0.026(2) 0.032(2) 0.0201(19) 0.0019(17) 0.0049(16) 0.0093(17)
C15 0.029(2) 0.037(2) 0.022(2) 0.0033(18) 0.0069(16) 0.0144(18)
C16 0.0211(19) 0.035(2) 0.0188(19) 0.0038(16) 0.0048(15) 0.0092(17)
C17 0.030(2) 0.038(2) 0.020(2) 0.0041(18) 0.0079(17) 0.0124(18)
C18 0.032(2) 0.038(2) 0.022(2) 0.0068(18) 0.0073(17) 0.0092(18)
C19 0.029(2) 0.031(2) 0.031(2) 0.0063(17) 0.0094(18) 0.0135(19)
C110 0.029(2) 0.037(2) 0.024(2) 0.0033(18) 0.0060(17) 0.0157(19)
C111 0.025(2) 0.041(2) 0.0174(19) 0.0045(17) 0.0035(16) 0.0122(18)
C21 0.022(2) 0.032(2) 0.024(2) -0.0010(16) 0.0062(16) 0.0051(18)
C22 0.024(2) 0.035(2) 0.022(2) -0.0006(17) 0.0049(16) 0.0050(18)
N2 0.0240(17) 0.0324(19) 0.0187(16) 0.0034(14) 0.0071(13) 0.0097(14)
C23 0.024(2) 0.038(2) 0.0198(19) 0.0023(17) 0.0031(16) 0.0142(18)
C24 0.0219(19) 0.036(2) 0.024(2) 0.0036(17) 0.0061(16) 0.0138(18)
C25 0.024(2) 0.036(2) 0.025(2) 0.0040(17) 0.0043(16) 0.0126(18)
C26 0.023(2) 0.037(2) 0.028(2) 0.0056(17) 0.0081(16) 0.0157(19)
C27 0.026(2) 0.037(2) 0.027(2) 0.0059(17) 0.0062(17) 0.0139(19)
C28 0.025(2) 0.044(3) 0.040(3) 0.0107(19) 0.0123(19) 0.017(2)
C29 0.039(3) 0.037(3) 0.038(3) 0.008(2) 0.013(2) 0.009(2)
C210 0.028(2) 0.041(3) 0.041(3) 0.0022(19) 0.007(2) 0.010(2)
C211 0.022(2) 0.044(3) 0.039(3) 0.0071(19) 0.0052(18) 0.012(2)
C31 0.026(2) 0.039(2) 0.025(2) 0.0031(18) 0.0115(17) 0.0070(19)
C32 0.025(2) 0.036(2) 0.028(2) 0.0042(18) 0.0104(17) 0.0026(19)
N3 0.0254(17) 0.0298(19) 0.0214(17) 0.0013(14) 0.0067(14) 0.0065(14)
C33 0.022(2) 0.033(2) 0.029(2) 0.0030(17) 0.0093(17) 0.0116(18)
C34 0.025(2) 0.032(2) 0.026(2) 0.0015(17) 0.0056(16) 0.0095(18)
C35 0.022(2) 0.041(2) 0.029(2) 0.0030(17) 0.0051(17) 0.0157(19)
C36 0.027(2) 0.037(2) 0.025(2) -0.0007(18) 0.0017(17) 0.0153(19)
C37 0.027(2) 0.037(2) 0.022(2) -0.0024(18) -0.0019(17) 0.0120(18)
C38 0.035(2) 0.037(2) 0.024(2) 0.0014(19) 0.0028(18) 0.0113(19)
C39 0.039(3) 0.049(3) 0.022(2) -0.010(2) 0.0006(19) 0.012(2)
C310 0.025(2) 0.070(4) 0.026(2) -0.009(2) -0.0039(18) 0.010(2)
C311 0.025(2) 0.054(3) 0.029(2) 0.000(2) 0.0036(18) 0.010(2)
Cl 0.0292(5) 0.0357(6) 0.0209(5) 0.0048(4) 0.0082(4) 0.0088(4)
O1 0.0363(17) 0.0405(18) 0.0314(17) 0.0103(14) 0.0055(14) 0.0155(14)
O2 0.0293(15) 0.0453(18) 0.0212(15) 0.0084(13) 0.0086(12) 0.0147(14)
O3 0.044(2) 0.063(2) 0.042(2) 0.0138(17) 0.0288(16) 0.0254(18)
O4 0.054(2) 0.0327(18) 0.0364(19) -0.0031(16) 0.0013(16) 0.0043(15)

loop_
_atom_type_symbol
_atom_type_description
_atom_type_scat_dispersion_real
_atom_type_scat_dispersion_imag
_atom_type_scat_source
C C 0.0033 0.0016 'International Tables Vol C Tables 4.2.6.8 and 6.1.1.4'
H H 0.0000 0.0000 'International Tables Vol C Tables 4.2.6.8 and 6.1.1.4'
N N 0.0061 0.0033 'International Tables Vol C Tables 4.2.6.8 and 6.1.1.4'
O O 0.0106 0.0060 'International Tables Vol C Tables 4.2.6.8 and 6.1.1.4'
S S 0.1246 0.1234 'International Tables Vol C Tables 4.2.6.8 and 6.1.1.4'
Cl Cl 0.1484 0.1585 'International Tables Vol C Tables 4.2.6.8 and 6.1.1.4'
Cu Cu 0.3201 1.2651 'International Tables Vol C Tables 4.2.6.8 and 6.1.1.4'

loop_
_exptl_crystal_face_index_h
_exptl_crystal_face_index_k
_exptl_crystal_face_index_l
_exptl_crystal_face_perp_dist
0 1 0 0.1240
0 -1 0 0.0960
1 0 -1 0.1350
-1 0 1 0.0970
0 0 1 0.1520
0 0 -1 0.1600
1 0 1 0.2100
-1 0 -1 0.1890
-1 1 -1 0.1920
1 -1 1 0.2260

loop_
_geom_angle_atom_site_label_1
_geom_angle_atom_site_label_2
_geom_angle_atom_site_label_3
_geom_angle
_geom_angle_publ_flag
N1 Cu N2 103.32(13) n
N1 Cu N3 99.85(13) n
N1 Cu N4 81.66(13) n
N1 Cu N40 108.32(14) n
N2 Cu N3 149.09(14) n
N2 Cu N4 83.58(14) n
N2 Cu N40 96.97(14) n
N3 Cu N4 79.82(14) n
N3 Cu N40 94.85(15) n
N4 Cu N40 169.47(15) n
C40 N40 Cu 178.4(3) ?
N40 C40 S 177.7(4) ?
C31 N4 C21 111.0(3) ?
C31 N4 C11 110.8(3) ?
C21 N4 C11 111.1(3) ?
C31 N4 Cu 105.8(3) ?
C21 N4 Cu 109.5(3) ?
C11 N4 Cu 108.5(3) ?
N4 C11 C12 110.0(3) ?
N4 C11 H11B 109.7 ?
C12 C11 H11B 109.7 ?
N4 C11 H11A 109.7 ?
C12 C11 H11A 109.7 ?
H11B C11 H11A 108.2 ?
N1 C12 C11 110.2(3) ?
N1 C12 H12B 109.6 ?
C11 C12 H12B 109.6 ?
N1 C12 H12A 109.6 ?
C11 C12 H12A 109.6 ?
H12B C12 H12A 108.1 ?
C13 N1 C12 116.6(4) ?
C13 N1 Cu 135.1(3) ?
C12 N1 Cu 108.2(2) ?
N1 C13 C14 123.6(4) ?
N1 C13 H13 118.2 ?
C14 C13 H13 118.2 ?
C15 C14 C13 122.2(4) ?
C15 C14 H14 118.9 ?
C13 C14 H14 118.9 ?
C14 C15 C16 127.2(4) ?
C14 C15 H15 116.4 ?
C16 C15 H15 116.4 ?
C17 C16 C111 117.9(4) ?
C17 C16 C15 119.7(4) ?
C111 C16 C15 122.5(4) ?
C18 C17 C16 121.0(4) ?
C18 C17 H17 119.5 ?
C16 C17 H17 119.5 ?
C19 C18 C17 120.4(4) ?
C19 C18 H18 119.8 ?
C17 C18 H18 119.8 ?
C18 C19 C110 119.4(4) ?
C18 C19 H19 120.3 ?
C110 C19 H19 120.3 ?
C111 C110 C19 120.6(4) ?
C111 C110 H110 119.7 ?
C19 C110 H110 119.7 ?
C110 C111 C16 120.7(4) ?
C110 C111 H111 119.6 ?
C16 C111 H111 119.6 ?
N4 C21 C22 108.0(3) ?
N4 C21 H21B 110.1 ?
C22 C21 H21B 110.1 ?
N4 C21 H21A 110.1 ?
C22 C21 H21A 110.1 ?
H21B C21 H21A 108.4 ?
N2 C22 C21 106.5(3) ?
N2 C22 H22B 110.4 ?
C21 C22 H22B 110.4 ?
N2 C22 H22A 110.4 ?
C21 C22 H22A 110.4 ?
H22B C22 H22A 108.6 ?
C23 N2 C22 117.2(3) ?
C23 N2 Cu 134.0(3) ?
C22 N2 Cu 108.7(2) ?
N2 C23 C24 125.2(4) ?
N2 C23 H23 117.4 ?
C24 C23 H23 117.4 ?
C25 C24 C23 121.1(4) ?
C25 C24 H24 119.4 ?
C23 C24 H24 119.4 ?
C24 C25 C26 127.4(4) ?
C24 C25 H25 116.3 ?
C26 C25 H25 116.3 ?
C211 C26 C27 117.9(4) ?
C211 C26 C25 123.0(4) ?
C27 C26 C25 119.1(4) ?
C28 C27 C26 120.8(4) ?
C28 C27 H27 119.6 ?
C26 C27 H27 119.6 ?
C29 C28 C27 119.9(4) ?
C29 C28 H28 120.0 ?
C27 C28 H28 120.0 ?
C210 C29 C28 119.7(5) ?
C210 C29 H29 120.1 ?
C28 C29 H29 120.1 ?
C29 C210 C211 120.9(4) ?
C29 C210 H210 119.6 ?
C211 C210 H210 119.6 ?
C210 C211 C26 120.8(4) ?
C210 C211 H211 119.6 ?
C26 C211 H211 119.6 ?
N4 C31 C32 110.6(3) ?
N4 C31 H31B 109.5 ?
C32 C31 H31B 109.5 ?
N4 C31 H31A 109.5 ?
C32 C31 H31A 109.5 ?
H31B C31 H31A 108.1 ?
N3 C32 C31 110.1(3) ?
N3 C32 H32B 109.6 ?
C31 C32 H32B 109.6 ?
N3 C32 H32A 109.6 ?
C31 C32 H32A 109.6 ?
H32B C32 H32A 108.2 ?
C33 N3 C32 115.8(4) ?
C33 N3 Cu 131.2(3) ?
C32 N3 Cu 112.1(2) ?
N3 C33 C34 124.1(4) ?
N3 C33 H33 118.0 ?
C34 C33 H33 118.0 ?
C35 C34 C33 119.7(4) ?
C35 C34 H34 120.1 ?
C33 C34 H34 120.1 ?
C34 C35 C36 126.5(4) ?
C34 C35 H35 116.8 ?
C36 C35 H35 116.8 ?
C37 C36 C311 118.2(4) ?
C37 C36 C35 122.7(4) ?
C311 C36 C35 119.1(4) ?
C38 C37 C36 120.7(4) ?
C38 C37 H37 119.6 ?
C36 C37 H37 119.6 ?
C39 C38 C37 120.0(5) ?
C39 C38 H38 120.0 ?
C37 C38 H38 120.0 ?
C310 C39 C38 120.5(5) ?
C310 C39 H39 119.8 ?
C38 C39 H39 119.8 ?
C39 C310 C311 119.8(4) ?
C39 C310 H310 120.1 ?
C311 C310 H310 120.1 ?
C310 C311 C36 120.8(5) ?
C310 C311 H311 119.6 ?
C36 C311 H311 119.6 ?
O3 Cl O1 109.8(2) ?
O3 Cl O4 110.2(2) ?
O1 Cl O4 110.2(2) ?
O3 Cl O2 108.5(2) ?
O1 Cl O2 109.51(19) ?
O4 Cl O2 108.5(2) ?

loop_
_geom_bond_atom_site_label_1
_geom_bond_atom_site_label_2
_geom_bond_distance
_geom_bond_publ_flag
Cu N1 2.231(3) n
Cu N2 2.033(3) n
Cu N3 2.035(3) n
Cu N4 2.052(4) n
Cu N40 1.954(4) n
S C40 1.634(4) ?
N40 C40 1.180(6) ?
N4 C31 1.489(5) ?
N4 C21 1.495(5) ?
N4 C11 1.505(5) ?
C11 C12 1.517(6) ?
C11 H11B 0.9700 ?
C11 H11A 0.9700 ?
C12 N1 1.477(5) ?
C12 H12B 0.9700 ?
C12 H12A 0.9700 ?
N1 C13 1.276(6) ?
C13 C14 1.451(6) ?
C13 H13 0.9300 ?
C14 C15 1.330(6) ?
C14 H14 0.9300 ?
C15 C16 1.473(6) ?
C15 H15 0.9300 ?
C16 C17 1.403(6) ?
C16 C111 1.407(6) ?
C17 C18 1.389(6) ?
C17 H17 0.9300 ?
C18 C19 1.385(6) ?
C18 H18 0.9300 ?
C19 C110 1.391(6) ?
C19 H19 0.9300 ?
C110 C111 1.384(6) ?
C110 H110 0.9300 ?
C111 H111 0.9300 ?
C21 C22 1.533(6) ?
C21 H21B 0.9700 ?
C21 H21A 0.9700 ?
C22 N2 1.478(6) ?
C22 H22B 0.9700 ?
C22 H22A 0.9700 ?
N2 C23 1.293(6) ?
C23 C24 1.438(6) ?
C23 H23 0.9300 ?
C24 C25 1.350(6) ?
C24 H24 0.9300 ?
C25 C26 1.454(6) ?
C25 H25 0.9300 ?
C26 C211 1.396(6) ?
C26 C27 1.413(6) ?
C27 C28 1.394(7) ?
C27 H27 0.9300 ?
C28 C29 1.386(7) ?
C28 H28 0.9300 ?
C29 C210 1.381(7) ?
C29 H29 0.9300 ?
C210 C211 1.386(7) ?
C210 H210 0.9300 ?
C211 H211 0.9300 ?
C31 C32 1.540(6) ?
C31 H31B 0.9700 ?
C31 H31A 0.9700 ?
C32 N3 1.486(5) ?
C32 H32B 0.9700 ?
C32 H32A 0.9700 ?
N3 C33 1.285(5) ?
C33 C34 1.444(6) ?
C33 H33 0.9300 ?
C34 C35 1.352(6) ?
C34 H34 0.9300 ?
C35 C36 1.466(6) ?
C35 H35 0.9300 ?
C36 C37 1.401(7) ?
C36 C311 1.404(6) ?
C37 C38 1.388(6) ?
C37 H37 0.9300 ?
C38 C39 1.387(6) ?
C38 H38 0.9300 ?
C39 C310 1.377(8) ?
C39 H39 0.9300 ?
C310 C311 1.395(7) ?
C310 H310 0.9300 ?
C311 H311 0.9300 ?
Cl O3 1.440(3) ?
Cl O1 1.441(3) ?
Cl O4 1.445(4) ?
Cl O2 1.456(3) ?

loop_
_geom_hbond_atom_site_label_D
_geom_hbond_atom_site_label_H
_geom_hbond_atom_site_label_A
_geom_hbond_site_symmetry_A
_geom_hbond_distance_DH
_geom_hbond_distance_HA
_geom_hbond_distance_DA
_geom_hbond_angle_DHA
C12 H12B O1 2_566 0.97 2.55 3.521(5) 175.7
C21 H21A O1 1_554 0.97 2.49 3.320(5) 143.3
C21 H21A O2 1_554 0.97 2.45 3.359(5) 155.9
C32 H32B O2 2_666 0.97 2.55 3.362(5) 141.3
C18 H18 O3 1_565 0.93 2.48 3.091(5) 123.1
C24 H24 N40 . 0.93 2.57 3.205(5) 125.7
C34 H34 N40 . 0.93 2.58 3.240(5) 128.0

loop_
_geom_torsion_atom_site_label_1
_geom_torsion_atom_site_label_2
_geom_torsion_atom_site_label_3
_geom_torsion_atom_site_label_4
_geom_torsion
N40 Cu N4 C31 18.8(9)
N2 Cu N4 C31 112.4(3)
N3 Cu N4 C31 -41.4(2)
N1 Cu N4 C31 -143.0(3)
N40 Cu N4 C21 -100.8(8)
N2 Cu N4 C21 -7.2(3)
N3 Cu N4 C21 -161.1(3)
N1 Cu N4 C21 97.3(3)
N40 Cu N4 C11 137.8(7)
N2 Cu N4 C11 -128.6(3)
N3 Cu N4 C11 77.5(3)
N1 Cu N4 C11 -24.1(2)
C31 N4 C11 C12 163.0(3)
C21 N4 C11 C12 -73.2(4)
Cu N4 C11 C12 47.3(4)
N4 C11 C12 N1 -50.0(4)
C11 C12 N1 C13 -156.8(4)
C11 C12 N1 Cu 27.6(4)
N40 Cu N1 C13 7.1(4)
N2 Cu N1 C13 -95.0(4)
N3 Cu N1 C13 105.6(4)
N4 Cu N1 C13 -176.3(4)
N40 Cu N1 C12 -178.5(2)
N2 Cu N1 C12 79.4(3)
N3 Cu N1 C12 -80.0(3)
N4 Cu N1 C12 -1.9(2)
C12 N1 C13 C14 -177.6(4)
Cu N1 C13 C14 -3.5(7)
N1 C13 C14 C15 180.0(4)
C13 C14 C15 C16 179.3(4)
C14 C15 C16 C17 179.8(4)
C14 C15 C16 C111 -0.5(7)
C111 C16 C17 C18 0.2(6)
C15 C16 C17 C18 179.9(4)
C16 C17 C18 C19 0.0(6)
C17 C18 C19 C110 0.0(7)
C18 C19 C110 C111 -0.4(6)
C19 C110 C111 C16 0.6(6)
C17 C16 C111 C110 -0.5(6)
C15 C16 C111 C110 179.8(4)
C31 N4 C21 C22 -82.4(4)
C11 N4 C21 C22 153.9(3)
Cu N4 C21 C22 34.0(4)
N4 C21 C22 N2 -52.5(4)
C21 C22 N2 C23 -130.9(4)
C21 C22 N2 Cu 45.8(3)
N40 Cu N2 C23 -36.6(4)
N3 Cu N2 C23 -148.3(4)
N4 Cu N2 C23 154.0(4)
N1 Cu N2 C23 74.2(4)
N40 Cu N2 C22 147.5(3)
N3 Cu N2 C22 35.8(4)
N4 Cu N2 C22 -21.9(3)
N1 Cu N2 C22 -101.8(3)
C22 N2 C23 C24 177.5(4)
Cu N2 C23 C24 1.8(6)
N2 C23 C24 C25 174.8(4)
C23 C24 C25 C26 -179.2(4)
C24 C25 C26 C211 3.8(7)
C24 C25 C26 C27 -175.7(4)
C211 C26 C27 C28 0.5(6)
C25 C26 C27 C28 180.0(4)
C26 C27 C28 C29 0.1(7)
C27 C28 C29 C210 -0.6(7)
C28 C29 C210 C211 0.3(8)
C29 C210 C211 C26 0.3(8)
C27 C26 C211 C210 -0.7(7)
C25 C26 C211 C210 179.8(4)
C21 N4 C31 C32 163.3(4)
C11 N4 C31 C32 -72.8(4)
Cu N4 C31 C32 44.6(4)
N4 C31 C32 N3 -20.4(5)
C31 C32 N3 C33 156.1(4)
C31 C32 N3 Cu -14.0(4)
N40 Cu N3 C33 52.3(4)
N2 Cu N3 C33 164.6(3)
N4 Cu N3 C33 -136.8(4)
N1 Cu N3 C33 -57.2(4)
N40 Cu N3 C32 -139.5(3)
N2 Cu N3 C32 -27.2(4)
N4 Cu N3 C32 31.4(3)
N1 Cu N3 C32 111.0(3)
C32 N3 C33 C34 -175.2(4)
Cu N3 C33 C34 -7.4(6)
N3 C33 C34 C35 174.4(4)
C33 C34 C35 C36 178.4(4)
C34 C35 C36 C37 -5.1(7)
C34 C35 C36 C311 175.7(4)
C311 C36 C37 C38 -1.1(7)
C35 C36 C37 C38 179.7(4)
C36 C37 C38 C39 0.9(7)
C37 C38 C39 C310 -0.8(7)
C38 C39 C310 C311 0.9(8)
C39 C310 C311 C36 -1.1(8)
C37 C36 C311 C310 1.2(7)
C35 C36 C311 C310 -179.6(4)
